data_1534340
loop_
_publ_author_name
'Bystroem, A.'
'Wilhelmi, K.A.'

_publ_section_title
;
 The crystal structure of Cs Sb2 F7
;
_journal_name_full 'Arkiv foer Kemi'
_journal_page_first 373
_journal_page_last 380
_journal_volume 3
_journal_year 1951
_chemical_formula_sum 'Cs F7 Sb2'
_chemical_name_systematic 'Cs Sb2 F7'
_space_group_IT_number 15
_symmetry_space_group_name_Hall '-C 2yc'
_symmetry_space_group_name_H-M 'C 1 2/c 1'
_cell_angle_alpha 90
_cell_angle_beta 90
_cell_angle_gamma 90
_cell_formula_units_Z 4
_cell_length_a 19.32
_cell_length_b 6.89
_cell_length_c 5.58
_cell_volume 742.781
_citation_journal_id_ASTM ARKEAD
_cod_data_source_file Bystroem_ARKEAD_1951_234.cif
_cod_data_source_block Cs1F7Sb2
_cod_original_cell_volume 742.7805
_cod_original_formula_sum 'Cs1 F7 Sb2'
_cod_database_code 1534340

loop_
_symmetry_equiv_pos_as_xyz
x,y,z
-x,y,-z+1/2
-x,-y,-z
x,-y,z-1/2
x+1/2,y+1/2,z
-x+1/2,y+1/2,-z+1/2
-x+1/2,-y+1/2,-z
x+1/2,-y+1/2,z-1/2

loop_
_atom_site_label
_atom_site_type_symbol
_atom_site_fract_x
_atom_site_fract_y
_atom_site_fract_z
_atom_site_occupancy
_atom_site_U_iso_or_equiv
F2 F-1 0.07 0.583 0.167 1 0.0
Cs1 Cs+1 0 0.23 0.25 1 0.0
F1 F-1 0.25 0.25 0.5 1 0.0
Sb1 Sb+3 0.1694 -0.239 0.283 1 0.0
F4 F-1 0.167 0.292 0.139 1 0.0
F3 F-1 0.105 0 0.333 1 0.0
